data_4343264
loop_
_publ_author_name
'Wambach, Truman C.'
'Fryzuk, Michael D.'

_publ_section_title
;
 Ruthenium Complexes Stabilized by Bidentate Enamido-Phosphine Ligands:
 Aspects of Cooperative H2 Activation.
;
_journal_issue 12
_journal_name_full 'Inorganic chemistry'
_journal_page_first 5888
_journal_page_last 5896
_journal_paper_doi 10.1021/acs.inorgchem.5b00672
_journal_volume 54
_journal_year 2015
_chemical_formula_moiety 'C33 H61 N O P2 Ru'
_chemical_formula_sum 'C33 H61 N O P2 Ru'
_chemical_formula_weight 650.83
_chemical_name_systematic
;
 ?
;
_space_group_crystal_system monoclinic
_space_group_IT_number 14
_space_group_name_Hall '-P 2ybc'
_space_group_name_H-M_alt 'P 1 21/c 1'
_symmetry_space_group_name_Hall '-P 2ybc'
_symmetry_space_group_name_H-M 'P 1 21/c 1'
_atom_sites_solution_hydrogens mixed
_atom_sites_solution_primary direct
_audit_creation_date 2015-05-11
_audit_creation_method
;
Olex2 1.2
(compiled 2015.01.26 svn.r3150 for OlexSys, GUI svn.r4998)
;
_cell_angle_alpha 90
_cell_angle_beta 90.028(2)
_cell_angle_gamma 90
_cell_formula_units_Z 8
_cell_length_a 21.5581(8)
_cell_length_b 9.7070(4)
_cell_length_c 33.0071(12)
_cell_measurement_reflns_used 4547
_cell_measurement_temperature 90.15
_cell_measurement_theta_max 27.794
_cell_measurement_theta_min 2.301
_cell_volume 6907.2(5)
_computing_cell_refinement 'SAINT v7.68A (Bruker, 2009)'
_computing_data_reduction 'SAINT v7.68A (Bruker, 2009)'
_computing_molecular_graphics 'Olex2 (Dolomanov et al., 2009)'
_computing_publication_material 'Olex2 (Dolomanov et al., 2009)'
_computing_structure_refinement 'ShelXL (Sheldrick, 2008)'
_computing_structure_solution 'ShelXS (Sheldrick, 2008)'
_diffrn_ambient_temperature 90.15
_diffrn_measured_fraction_theta_full 0.989
_diffrn_measured_fraction_theta_max 0.978
_diffrn_measurement_device_type 'Bruker APEX DUO'
_diffrn_radiation_type MoK\a
_diffrn_radiation_wavelength 0.71073
_diffrn_reflns_av_unetI/netI 0.0647
_diffrn_reflns_laue_measured_fraction_full 0.989
_diffrn_reflns_laue_measured_fraction_max 0.978
_diffrn_reflns_point_group_measured_fraction_full 0.989
_diffrn_reflns_point_group_measured_fraction_max 0.978
_diffrn_reflns_theta_full 25.242
_diffrn_reflns_theta_max 27.887
_diffrn_reflns_theta_min 1.554
_exptl_absorpt_coefficient_mu 0.571
_exptl_absorpt_correction_T_max 0.977
_exptl_absorpt_correction_T_min 0.928
_exptl_absorpt_correction_type multi-scan
_exptl_absorpt_process_details 'SADABS-2012/1 (Bruker,2012) was used for absorption correction.'
_exptl_crystal_colour yellow
_exptl_crystal_colour_primary yellow
_exptl_crystal_density_diffrn 1.252
_exptl_crystal_description irregular
_exptl_crystal_F_000 2784
_exptl_crystal_size_max 0.13
_exptl_crystal_size_mid 0.11
_exptl_crystal_size_min 0.04
_refine_diff_density_max 0.882
_refine_diff_density_min -0.792
_refine_diff_density_rms 0.131
_refine_ls_extinction_method none
_refine_ls_goodness_of_fit_ref 1.124
_refine_ls_hydrogen_treatment mixed
_refine_ls_matrix_type full
_refine_ls_number_parameters 701
_refine_ls_number_reflns 16128
_refine_ls_number_restraints 0
_refine_ls_restrained_S_all 1.124
_refine_ls_R_factor_all 0.0846
_refine_ls_R_factor_gt 0.0566
_refine_ls_shift/su_max 0.001
_refine_ls_shift/su_mean 0.000
_refine_ls_structure_factor_coef Fsqd
_refine_ls_weighting_details
;
 w=1/[\s^2^(Fo^2^)+(0.0288P)^2^+36.6433P]
 where P=(Fo^2^+2Fc^2^)/3
;
_refine_ls_weighting_scheme calc
_refine_ls_wR_factor_gt 0.1253
_refine_ls_wR_factor_ref 0.1359
_reflns_Friedel_coverage 0.000
_reflns_number_gt 12175
_reflns_number_total 16128
_reflns_threshold_expression 'I > 2\s(I)'
_cod_data_source_file ic5b00672_si_002.cif
_cod_data_source_block twin4
_cod_depositor_comments 'Adding full bibliography for 4343262--4343264.cif.'
_cod_database_code 4343264
_shelxl_version_number 2012-9
_shelx_space_group_comment
;
The symmetry employed for this shelxl refinement is uniquely defined
by the following loop, which should always be used as a source of
symmetry information in preference to the above space-group names.
They are only intended as comments.
;
_olex2_refinement_description
;
1. Fixed Uiso
 At 1.2 times of:
  All C(H) groups, All C(H,H) groups
 At 1.5 times of:
  All C(H,H,H) groups
2.a Ternary CH refined with riding coordinates:
 C9(H9), C6(H6), C2(H2), C22(H22), C18(H18), C25(H25), C31(H31), C28(H28),
 C43(H43), C40(H40), C35(H35), C55(H55), C52(H52), C58(H58), C61(H61), C64(H64)
2.b Secondary CH2 refined with riding coordinates:
 C3(H3A,H3B), C4(H4A,H4B), C5(H5A,H5B), C36(H36A,H36B), C37(H37A,H37B),
 C38(H38A,H38B)
2.c Me refined with riding coordinates:
 C11(H11A,H11B,H11C), C10(H10A,H10B,H10C), C8(H8A,H8B,H8C), C7(H7A,H7B,H7C),
 C23(H23A,H23B,H23C), C21(H21A,H21B,H21C), C19(H19A,H19B,H19C), C20(H20A,H20B,
 H20C), C24(H24A,H24B,H24C), C26(H26A,H26B,H26C), C32(H32A,H32B,H32C), C30(H30A,
 H30B,H30C), C27(H27A,H27B,H27C), C29(H29A,H29B,H29C), C44(H44A,H44B,H44C),
 C42(H42A,H42B,H42C), C41(H41A,H41B,H41C), C39(H39A,H39B,H39C), C56(H56A,H56B,
 H56C), C54(H54A,H54B,H54C), C53(H53A,H53B,H53C), C51(H51A,H51B,H51C), C57(H57A,
 H57B,H57C), C59(H59A,H59B,H59C), C60(H60A,H60B,H60C), C62(H62A,H62B,H62C),
 C65(H65A,H65B,H65C), C63(H63A,H63B,H63C)
2.d Aromatic/amide H refined with riding coordinates:
 C14(H14), C15(H15), C16(H16), C47(H47), C48(H48), C49(H49)
;
_olex2_submission_original_sample_id '[NP]RuH2(CO)(PPri3)'
_olex2_submission_special_instructions 'No special instructions were received'

loop_
_space_group_symop_operation_xyz
'x, y, z'
'-x, y+1/2, -z+1/2'
'-x, -y, -z'
'x, -y-1/2, z-1/2'

loop_
_atom_site_label
_atom_site_type_symbol
_atom_site_fract_x
_atom_site_fract_y
_atom_site_fract_z
_atom_site_U_iso_or_equiv
_atom_site_adp_type
_atom_site_occupancy
_atom_site_site_symmetry_order
_atom_site_calc_flag
_atom_site_refinement_flags_posn
C33 C 0.6426(2) 0.3705(5) 0.42059(14) 0.0220(10) Uani 1 1 d .
C9 C 0.5594(2) 0.7847(5) 0.47364(14) 0.0217(10) Uani 1 1 d .
H9 H 0.5452 0.8459 0.4511 0.026 Uiso 1 1 calc R
C11 C 0.5030(2) 0.6995(5) 0.48517(16) 0.0274(11) Uani 1 1 d .
H11A H 0.4917 0.6391 0.4625 0.041 Uiso 1 1 calc R
H11B H 0.4682 0.7610 0.4914 0.041 Uiso 1 1 calc R
H11C H 0.5127 0.6433 0.5090 0.041 Uiso 1 1 calc R
C10 C 0.5787(2) 0.8821(5) 0.50779(15) 0.0268(11) Uani 1 1 d .
H10A H 0.6149 0.9358 0.4993 0.040 Uiso 1 1 calc R
H10B H 0.5893 0.8282 0.5319 0.040 Uiso 1 1 calc R
H10C H 0.5444 0.9446 0.5141 0.040 Uiso 1 1 calc R
C6 C 0.6738(2) 0.6358(5) 0.49602(14) 0.0204(10) Uani 1 1 d .
H6 H 0.6826 0.7216 0.5118 0.025 Uiso 1 1 calc R
C8 C 0.6407(2) 0.5340(6) 0.52352(14) 0.0253(11) Uani 1 1 d .
H8A H 0.6013 0.5740 0.5327 0.038 Uiso 1 1 calc R
H8B H 0.6668 0.5137 0.5471 0.038 Uiso 1 1 calc R
H8C H 0.6324 0.4487 0.5086 0.038 Uiso 1 1 calc R
C7 C 0.7357(2) 0.5744(5) 0.48170(14) 0.0230(10) Uani 1 1 d .
H7A H 0.7570 0.6409 0.4642 0.035 Uiso 1 1 calc R
H7B H 0.7278 0.4896 0.4665 0.035 Uiso 1 1 calc R
H7C H 0.7617 0.5536 0.5053 0.035 Uiso 1 1 calc R
C1 C 0.7053(2) 0.7507(5) 0.39122(13) 0.0168(9) Uani 1 1 d .
C2 C 0.6691(2) 0.8162(5) 0.42534(13) 0.0179(9) Uani 1 1 d .
H2 H 0.6374 0.8758 0.4118 0.022 Uiso 1 1 calc R
C3 C 0.7149(2) 0.9166(5) 0.44518(15) 0.0249(11) Uani 1 1 d .
H3A H 0.6930 0.9978 0.4564 0.030 Uiso 1 1 calc R
H3B H 0.7385 0.8710 0.4672 0.030 Uiso 1 1 calc R
C4 C 0.7575(2) 0.9579(5) 0.41059(15) 0.0261(11) Uani 1 1 d .
H4A H 0.7979 0.9907 0.4210 0.031 Uiso 1 1 calc R
H4B H 0.7384 1.0319 0.3941 0.031 Uiso 1 1 calc R
C5 C 0.7657(2) 0.8266(5) 0.38551(14) 0.0206(10) Uani 1 1 d .
H5A H 0.7726 0.8487 0.3566 0.025 Uiso 1 1 calc R
H5B H 0.8010 0.7713 0.3956 0.025 Uiso 1 1 calc R
C12 C 0.72052(19) 0.6105(5) 0.33637(13) 0.0161(9) Uani 1 1 d .
C13 C 0.77172(19) 0.5194(5) 0.33865(13) 0.0164(9) Uani 1 1 d .
C14 C 0.8042(2) 0.4916(5) 0.30300(14) 0.0209(10) Uani 1 1 d .
H14 H 0.8384 0.4299 0.3038 0.025 Uiso 1 1 calc R
C15 C 0.7880(2) 0.5514(5) 0.26673(14) 0.0232(10) Uani 1 1 d .
H15 H 0.8112 0.5317 0.2430 0.028 Uiso 1 1 calc R
C16 C 0.7383(2) 0.6393(5) 0.26495(14) 0.0210(10) Uani 1 1 d .
H16 H 0.7274 0.6791 0.2396 0.025 Uiso 1 1 calc R
C17 C 0.7034(2) 0.6718(5) 0.29903(13) 0.0164(9) Uani 1 1 d .
C22 C 0.6488(2) 0.7705(5) 0.29647(14) 0.0210(10) Uani 1 1 d .
H22 H 0.6180 0.7413 0.3174 0.025 Uiso 1 1 calc R
C23 C 0.6666(3) 0.9193(5) 0.30555(17) 0.0326(12) Uani 1 1 d .
H23A H 0.6297 0.9778 0.3037 0.049 Uiso 1 1 calc R
H23B H 0.6976 0.9504 0.2859 0.049 Uiso 1 1 calc R
H23C H 0.6839 0.9253 0.3329 0.049 Uiso 1 1 calc R
C21 C 0.6162(2) 0.7666(6) 0.25530(15) 0.0294(12) Uani 1 1 d .
H21A H 0.5814 0.8315 0.2554 0.044 Uiso 1 1 calc R
H21B H 0.6006 0.6733 0.2502 0.044 Uiso 1 1 calc R
H21C H 0.6456 0.7924 0.2340 0.044 Uiso 1 1 calc R
C18 C 0.7908(2) 0.4524(5) 0.37784(14) 0.0175(9) Uani 1 1 d .
H18 H 0.7628 0.4871 0.3997 0.021 Uiso 1 1 calc R
C19 C 0.7844(2) 0.2952(5) 0.37597(16) 0.0285(11) Uani 1 1 d .
H19A H 0.7972 0.2552 0.4019 0.043 Uiso 1 1 calc R
H19B H 0.8109 0.2590 0.3543 0.043 Uiso 1 1 calc R
H19C H 0.7411 0.2708 0.3704 0.043 Uiso 1 1 calc R
C20 C 0.8575(2) 0.4887(5) 0.38937(16) 0.0270(11) Uani 1 1 d .
H20A H 0.8682 0.4439 0.4150 0.040 Uiso 1 1 calc R
H20B H 0.8613 0.5888 0.3924 0.040 Uiso 1 1 calc R
H20C H 0.8857 0.4568 0.3681 0.040 Uiso 1 1 calc R
C25 C 0.5892(2) 0.4129(5) 0.29854(13) 0.0194(9) Uani 1 1 d .
H25 H 0.6054 0.5090 0.2957 0.023 Uiso 1 1 calc R
C24 C 0.6472(2) 0.3214(5) 0.29805(15) 0.0255(11) Uani 1 1 d .
H24A H 0.6718 0.3387 0.3225 0.038 Uiso 1 1 calc R
H24B H 0.6721 0.3427 0.2740 0.038 Uiso 1 1 calc R
H24C H 0.6347 0.2244 0.2973 0.038 Uiso 1 1 calc R
C26 C 0.5496(2) 0.3895(6) 0.26063(14) 0.0307(12) Uani 1 1 d .
H26A H 0.5131 0.4496 0.2616 0.046 Uiso 1 1 calc R
H26B H 0.5363 0.2931 0.2596 0.046 Uiso 1 1 calc R
H26C H 0.5741 0.4109 0.2364 0.046 Uiso 1 1 calc R
C31 C 0.4721(2) 0.4699(5) 0.33749(14) 0.0225(10) Uani 1 1 d .
H31 H 0.4550 0.4086 0.3158 0.027 Uiso 1 1 calc R
C32 C 0.4731(2) 0.6166(6) 0.32080(16) 0.0316(12) Uani 1 1 d .
H32A H 0.5013 0.6212 0.2976 0.047 Uiso 1 1 calc R
H32B H 0.4874 0.6800 0.3419 0.047 Uiso 1 1 calc R
H32C H 0.4312 0.6427 0.3122 0.047 Uiso 1 1 calc R
C30 C 0.4277(2) 0.4643(6) 0.37332(15) 0.0298(12) Uani 1 1 d .
H30A H 0.4264 0.3702 0.3841 0.045 Uiso 1 1 calc R
H30B H 0.3861 0.4915 0.3644 0.045 Uiso 1 1 calc R
H30C H 0.4420 0.5275 0.3945 0.045 Uiso 1 1 calc R
C28 C 0.5444(2) 0.2194(5) 0.36003(14) 0.0223(10) Uani 1 1 d .
H28 H 0.5878 0.1831 0.3600 0.027 Uiso 1 1 calc R
C27 C 0.5094(2) 0.1337(6) 0.32788(16) 0.0298(12) Uani 1 1 d .
H27A H 0.5259 0.1548 0.3009 0.045 Uiso 1 1 calc R
H27B H 0.4651 0.1566 0.3287 0.045 Uiso 1 1 calc R
H27C H 0.5149 0.0354 0.3336 0.045 Uiso 1 1 calc R
C29 C 0.5183(3) 0.1829(6) 0.40136(15) 0.0312(12) Uani 1 1 d .
H29A H 0.5400 0.2359 0.4223 0.047 Uiso 1 1 calc R
H29B H 0.5240 0.0842 0.4064 0.047 Uiso 1 1 calc R
H29C H 0.4739 0.2050 0.4021 0.047 Uiso 1 1 calc R
N1 N 0.68499(16) 0.6444(4) 0.37165(11) 0.0137(7) Uani 1 1 d .
O1 O 0.66172(18) 0.2697(4) 0.43560(11) 0.0334(9) Uani 1 1 d .
P1 P 0.62403(5) 0.68108(12) 0.45197(3) 0.0158(2) Uani 1 1 d .
P2 P 0.55175(5) 0.40829(12) 0.34960(3) 0.0160(2) Uani 1 1 d .
Ru1 Ru 0.60302(2) 0.52843(4) 0.40079(2) 0.01469(9) Uani 1 1 d .
H H 0.559(2) 0.650(5) 0.3910(13) 0.015(12) Uiso 1 1 d .
HA H 0.547(2) 0.472(5) 0.4218(14) 0.020(13) Uiso 1 1 d .
C66 C 0.8051(2) 0.3801(5) 0.59725(14) 0.0189(9) Uani 1 1 d .
C43 C 0.7114(2) -0.0198(5) 0.65168(13) 0.0182(9) Uani 1 1 d .
H43 H 0.7420 -0.0700 0.6690 0.022 Uiso 1 1 calc R
C44 C 0.6770(2) 0.0764(5) 0.68019(15) 0.0258(11) Uani 1 1 d .
H44A H 0.7058 0.1461 0.6906 0.039 Uiso 1 1 calc R
H44B H 0.6599 0.0234 0.7028 0.039 Uiso 1 1 calc R
H44C H 0.6432 0.1219 0.6655 0.039 Uiso 1 1 calc R
C42 C 0.6677(2) -0.1303(5) 0.63521(15) 0.0249(11) Uani 1 1 d .
H42A H 0.6907 -0.1915 0.6170 0.037 Uiso 1 1 calc R
H42B H 0.6337 -0.0864 0.6203 0.037 Uiso 1 1 calc R
H42C H 0.6508 -0.1840 0.6578 0.037 Uiso 1 1 calc R
C40 C 0.7056(2) 0.0929(5) 0.56881(14) 0.0188(9) Uani 1 1 d .
H40 H 0.6875 0.0012 0.5617 0.023 Uiso 1 1 calc R
C41 C 0.6525(2) 0.1916(5) 0.57960(15) 0.0261(11) Uani 1 1 d .
H41A H 0.6300 0.1559 0.6032 0.039 Uiso 1 1 calc R
H41B H 0.6240 0.1991 0.5565 0.039 Uiso 1 1 calc R
H41C H 0.6695 0.2827 0.5860 0.039 Uiso 1 1 calc R
C39 C 0.7402(2) 0.1481(5) 0.53204(13) 0.0219(10) Uani 1 1 d .
H39A H 0.7741 0.0850 0.5250 0.033 Uiso 1 1 calc R
H39B H 0.7574 0.2391 0.5383 0.033 Uiso 1 1 calc R
H39C H 0.7116 0.1556 0.5091 0.033 Uiso 1 1 calc R
C34 C 0.87216(19) -0.0059(4) 0.58226(12) 0.0124(8) Uani 1 1 d .
C35 C 0.81230(19) -0.0683(4) 0.59725(13) 0.0135(9) Uani 1 1 d .
H35 H 0.8235 -0.1168 0.6230 0.016 Uiso 1 1 calc R
C36 C 0.7979(2) -0.1833(5) 0.56686(14) 0.0180(9) Uani 1 1 d .
H36A H 0.7738 -0.2583 0.5797 0.022 Uiso 1 1 calc R
H36B H 0.7744 -0.1475 0.5433 0.022 Uiso 1 1 calc R
C37 C 0.8623(2) -0.2333(4) 0.55415(14) 0.0182(9) Uani 1 1 d .
H37A H 0.8607 -0.2819 0.5278 0.022 Uiso 1 1 calc R
H37B H 0.8802 -0.2959 0.5748 0.022 Uiso 1 1 calc R
C38 C 0.9004(2) -0.0997(5) 0.55086(14) 0.0182(9) Uani 1 1 d .
H38A H 0.9448 -0.1171 0.5568 0.022 Uiso 1 1 calc R
H38B H 0.8968 -0.0592 0.5234 0.022 Uiso 1 1 calc R
C45 C 0.95419(19) 0.1469(4) 0.58104(13) 0.0129(8) Uani 1 1 d .
C46 C 0.96226(19) 0.2146(4) 0.54381(12) 0.0133(8) Uani 1 1 d .
C47 C 1.0225(2) 0.2461(4) 0.53200(13) 0.0170(9) Uani 1 1 d .
H47 H 1.0290 0.2922 0.5070 0.020 Uiso 1 1 calc R
C48 C 1.0728(2) 0.2125(5) 0.55548(14) 0.0187(9) Uani 1 1 d .
H48 H 1.1134 0.2353 0.5466 0.022 Uiso 1 1 calc R
C49 C 1.0646(2) 0.1458(5) 0.59188(14) 0.0169(9) Uani 1 1 d .
H49 H 1.0997 0.1226 0.6079 0.020 Uiso 1 1 calc R
C50 C 1.0052(2) 0.1120(4) 0.60549(13) 0.0149(9) Uani 1 1 d .
C55 C 0.9969(2) 0.0370(5) 0.64545(14) 0.0203(10) Uani 1 1 d .
H55 H 0.9564 0.0671 0.6572 0.024 Uiso 1 1 calc R
C56 C 0.9940(2) -0.1191(5) 0.63992(16) 0.0273(11) Uani 1 1 d .
H56A H 0.9884 -0.1633 0.6664 0.041 Uiso 1 1 calc R
H56B H 1.0326 -0.1515 0.6276 0.041 Uiso 1 1 calc R
H56C H 0.9590 -0.1425 0.6223 0.041 Uiso 1 1 calc R
C54 C 1.0474(2) 0.0699(6) 0.67651(15) 0.0263(11) Uani 1 1 d .
H54A H 1.0394 0.0187 0.7015 0.039 Uiso 1 1 calc R
H54B H 1.0473 0.1690 0.6823 0.039 Uiso 1 1 calc R
H54C H 1.0879 0.0433 0.6656 0.039 Uiso 1 1 calc R
C52 C 0.90847(19) 0.2550(5) 0.51653(13) 0.0164(9) Uani 1 1 d .
H52 H 0.8691 0.2236 0.5296 0.020 Uiso 1 1 calc R
C53 C 0.9045(2) 0.4118(5) 0.51034(15) 0.0239(10) Uani 1 1 d .
H53A H 0.8693 0.4334 0.4927 0.036 Uiso 1 1 calc R
H53B H 0.9430 0.4448 0.4978 0.036 Uiso 1 1 calc R
H53C H 0.8988 0.4571 0.5366 0.036 Uiso 1 1 calc R
C51 C 0.9133(2) 0.1853(5) 0.47473(14) 0.0250(11) Uani 1 1 d .
H51A H 0.8780 0.2132 0.4579 0.038 Uiso 1 1 calc R
H51B H 0.9130 0.0851 0.4781 0.038 Uiso 1 1 calc R
H51C H 0.9520 0.2134 0.4616 0.038 Uiso 1 1 calc R
C58 C 0.9620(2) 0.4102(5) 0.66199(13) 0.0182(9) Uani 1 1 d .
H58 H 0.9765 0.3133 0.6582 0.022 Uiso 1 1 calc R
C57 C 0.9697(2) 0.4779(5) 0.62030(14) 0.0201(10) Uani 1 1 d .
H57A H 0.9403 0.4369 0.6012 0.030 Uiso 1 1 calc R
H57B H 1.0122 0.4630 0.6106 0.030 Uiso 1 1 calc R
H57C H 0.9618 0.5770 0.6225 0.030 Uiso 1 1 calc R
C59 C 1.0088(2) 0.4743(6) 0.69173(15) 0.0276(11) Uani 1 1 d .
H59A H 1.0042 0.4311 0.7184 0.041 Uiso 1 1 calc R
H59B H 1.0010 0.5734 0.6940 0.041 Uiso 1 1 calc R
H59C H 1.0510 0.4591 0.6817 0.041 Uiso 1 1 calc R
C61 C 0.8814(2) 0.3553(5) 0.73023(14) 0.0205(10) Uani 1 1 d .
H61 H 0.9035 0.4333 0.7438 0.025 Uiso 1 1 calc R
C60 C 0.9179(2) 0.2244(5) 0.73908(15) 0.0265(11) Uani 1 1 d .
H60A H 0.9593 0.2315 0.7270 0.040 Uiso 1 1 calc R
H60B H 0.8961 0.1451 0.7274 0.040 Uiso 1 1 calc R
H60C H 0.9217 0.2123 0.7685 0.040 Uiso 1 1 calc R
C62 C 0.8172(2) 0.3451(5) 0.74906(14) 0.0258(11) Uani 1 1 d .
H62A H 0.7939 0.4297 0.7434 0.039 Uiso 1 1 calc R
H62B H 0.8212 0.3330 0.7784 0.039 Uiso 1 1 calc R
H62C H 0.7952 0.2661 0.7375 0.039 Uiso 1 1 calc R
C64 C 0.8495(2) 0.5764(5) 0.67360(15) 0.0220(10) Uani 1 1 d .
H64 H 0.8643 0.6149 0.6472 0.026 Uiso 1 1 calc R
C65 C 0.8759(3) 0.6723(5) 0.70634(17) 0.0328(12) Uani 1 1 d .
H65A H 0.9212 0.6639 0.7070 0.049 Uiso 1 1 calc R
H65B H 0.8589 0.6465 0.7328 0.049 Uiso 1 1 calc R
H65C H 0.8645 0.7677 0.7002 0.049 Uiso 1 1 calc R
C63 C 0.7789(2) 0.5922(5) 0.67302(16) 0.0273(11) Uani 1 1 d .
H63A H 0.7614 0.5322 0.6521 0.041 Uiso 1 1 calc R
H63B H 0.7681 0.6882 0.6671 0.041 Uiso 1 1 calc R
H63C H 0.7620 0.5664 0.6995 0.041 Uiso 1 1 calc R
N2 N 0.89297(16) 0.1098(4) 0.59511(10) 0.0117(7) Uani 1 1 d .
O2 O 0.79011(16) 0.4727(3) 0.57677(10) 0.0261(8) Uani 1 1 d .
P3 P 0.75820(5) 0.07080(11) 0.61268(3) 0.0125(2) Uani 1 1 d .
P4 P 0.87862(5) 0.39411(12) 0.67519(3) 0.0150(2) Uani 1 1 d .
Ru2 Ru 0.82428(2) 0.24011(4) 0.63436(2) 0.01240(8) Uani 1 1 d .
HB H 0.769(3) 0.287(6) 0.6600(17) 0.043(17) Uiso 1 1 d .
HC H 0.837(2) 0.113(6) 0.6713(15) 0.029(14) Uiso 1 1 d .

loop_
_atom_site_aniso_label
_atom_site_aniso_U_11
_atom_site_aniso_U_22
_atom_site_aniso_U_33
_atom_site_aniso_U_23
_atom_site_aniso_U_13
_atom_site_aniso_U_12
C33 0.026(2) 0.020(3) 0.020(2) -0.0020(19) -0.0058(19) -0.006(2)
C9 0.017(2) 0.027(3) 0.021(2) -0.004(2) -0.0030(18) 0.0001(19)
C11 0.023(2) 0.030(3) 0.030(3) -0.006(2) 0.006(2) -0.002(2)
C10 0.025(3) 0.030(3) 0.025(3) -0.010(2) -0.002(2) 0.002(2)
C6 0.021(2) 0.024(3) 0.016(2) 0.0002(19) -0.0069(18) -0.0030(19)
C8 0.024(2) 0.032(3) 0.020(2) 0.006(2) -0.0045(19) 0.003(2)
C7 0.022(2) 0.026(3) 0.021(2) 0.001(2) -0.0042(19) -0.001(2)
C1 0.019(2) 0.014(2) 0.018(2) 0.0018(18) -0.0045(17) 0.0003(18)
C2 0.022(2) 0.014(2) 0.018(2) -0.0011(18) -0.0002(18) -0.0001(18)
C3 0.027(3) 0.020(3) 0.027(3) -0.008(2) 0.001(2) -0.006(2)
C4 0.028(3) 0.018(3) 0.032(3) -0.003(2) -0.001(2) -0.010(2)
C5 0.020(2) 0.019(2) 0.024(2) -0.0014(19) 0.0007(19) -0.0055(18)
C12 0.014(2) 0.016(2) 0.018(2) 0.0014(17) -0.0010(17) -0.0039(17)
C13 0.015(2) 0.014(2) 0.021(2) -0.0013(18) -0.0015(17) -0.0014(17)
C14 0.016(2) 0.018(2) 0.029(3) -0.0010(19) 0.0009(19) -0.0005(17)
C15 0.024(2) 0.024(3) 0.022(2) -0.001(2) 0.0051(19) 0.002(2)
C16 0.023(2) 0.024(3) 0.016(2) 0.0052(19) -0.0028(18) -0.0018(19)
C17 0.015(2) 0.015(2) 0.019(2) 0.0040(18) -0.0016(17) -0.0020(17)
C22 0.022(2) 0.019(2) 0.022(2) 0.0060(19) -0.0024(19) 0.0020(19)
C23 0.034(3) 0.024(3) 0.039(3) 0.007(2) -0.001(2) 0.003(2)
C21 0.025(2) 0.038(3) 0.026(3) 0.011(2) -0.007(2) 0.002(2)
C18 0.018(2) 0.015(2) 0.019(2) 0.0010(18) -0.0010(18) 0.0027(17)
C19 0.031(3) 0.021(3) 0.033(3) 0.008(2) -0.008(2) 0.002(2)
C20 0.023(2) 0.028(3) 0.030(3) 0.002(2) -0.009(2) -0.003(2)
C25 0.020(2) 0.022(2) 0.015(2) -0.0028(18) -0.0002(18) -0.0043(19)
C24 0.021(2) 0.027(3) 0.029(3) -0.004(2) 0.003(2) -0.003(2)
C26 0.028(3) 0.045(3) 0.019(3) -0.001(2) 0.003(2) -0.008(2)
C31 0.015(2) 0.032(3) 0.021(2) 0.001(2) -0.0058(18) -0.003(2)
C32 0.023(3) 0.039(3) 0.032(3) 0.008(2) -0.007(2) 0.005(2)
C30 0.021(2) 0.039(3) 0.030(3) -0.006(2) 0.002(2) -0.005(2)
C28 0.024(2) 0.018(2) 0.026(3) -0.0016(19) -0.001(2) -0.0052(19)
C27 0.029(3) 0.026(3) 0.034(3) -0.008(2) 0.000(2) -0.011(2)
C29 0.041(3) 0.026(3) 0.026(3) 0.001(2) -0.003(2) -0.011(2)
N1 0.0170(18) 0.0089(17) 0.0152(18) 0.0015(14) -0.0023(14) -0.0010(14)
O1 0.043(2) 0.021(2) 0.036(2) 0.0096(16) -0.0121(17) -0.0012(17)
P1 0.0158(5) 0.0170(6) 0.0146(6) -0.0019(4) -0.0025(4) -0.0023(4)
P2 0.0154(5) 0.0189(6) 0.0137(6) -0.0019(4) -0.0010(4) -0.0048(4)
Ru1 0.01607(17) 0.01584(18) 0.01214(17) -0.00039(14) -0.00174(13) -0.00419(14)
C66 0.021(2) 0.016(2) 0.020(2) -0.0061(19) -0.0039(18) -0.0019(18)
C43 0.016(2) 0.020(2) 0.019(2) 0.0015(18) 0.0003(17) -0.0030(18)
C44 0.021(2) 0.030(3) 0.027(3) 0.000(2) 0.007(2) -0.002(2)
C42 0.018(2) 0.024(3) 0.032(3) 0.004(2) 0.002(2) -0.0058(19)
C40 0.019(2) 0.014(2) 0.023(2) 0.0004(18) -0.0067(19) -0.0023(18)
C41 0.020(2) 0.030(3) 0.028(3) 0.005(2) -0.006(2) 0.009(2)
C39 0.029(3) 0.022(3) 0.015(2) 0.0004(19) -0.0105(19) -0.004(2)
C34 0.0131(19) 0.012(2) 0.012(2) 0.0016(16) -0.0033(16) -0.0005(15)
C35 0.015(2) 0.009(2) 0.016(2) 0.0009(16) 0.0003(17) -0.0029(16)
C36 0.016(2) 0.014(2) 0.023(2) -0.0054(18) -0.0009(18) -0.0026(17)
C37 0.021(2) 0.009(2) 0.024(2) -0.0042(17) 0.0063(18) -0.0015(17)
C38 0.020(2) 0.015(2) 0.019(2) -0.0036(18) 0.0056(18) -0.0033(18)
C45 0.016(2) 0.008(2) 0.016(2) -0.0018(16) 0.0021(17) -0.0037(16)
C46 0.019(2) 0.009(2) 0.012(2) -0.0033(15) -0.0015(16) 0.0012(16)
C47 0.024(2) 0.009(2) 0.017(2) -0.0003(17) 0.0049(18) -0.0019(17)
C48 0.013(2) 0.017(2) 0.026(2) -0.0041(18) 0.0015(18) -0.0058(17)
C49 0.013(2) 0.018(2) 0.020(2) -0.0033(18) -0.0049(17) -0.0018(17)
C50 0.018(2) 0.010(2) 0.017(2) -0.0022(16) -0.0013(17) -0.0022(16)
C55 0.018(2) 0.023(2) 0.020(2) 0.0057(19) -0.0066(18) -0.0001(19)
C56 0.033(3) 0.018(3) 0.031(3) 0.007(2) -0.007(2) 0.001(2)
C54 0.024(2) 0.033(3) 0.021(3) 0.003(2) -0.009(2) 0.003(2)
C52 0.015(2) 0.018(2) 0.017(2) 0.0058(18) -0.0032(17) -0.0019(17)
C53 0.034(3) 0.018(2) 0.020(2) 0.0010(19) 0.000(2) 0.006(2)
C51 0.035(3) 0.018(2) 0.022(3) -0.001(2) -0.010(2) 0.002(2)
C58 0.019(2) 0.019(2) 0.017(2) -0.0028(18) -0.0024(18) -0.0015(18)
C57 0.021(2) 0.017(2) 0.022(2) -0.0036(19) 0.0036(18) -0.0044(18)
C59 0.023(2) 0.032(3) 0.027(3) -0.004(2) -0.006(2) -0.008(2)
C61 0.025(2) 0.020(2) 0.016(2) 0.0008(18) -0.0015(19) -0.0030(19)
C60 0.029(3) 0.031(3) 0.019(2) 0.008(2) -0.005(2) 0.001(2)
C62 0.032(3) 0.029(3) 0.016(2) 0.002(2) 0.002(2) 0.005(2)
C64 0.028(2) 0.015(2) 0.023(2) -0.0012(19) 0.005(2) 0.0014(19)
C65 0.038(3) 0.020(3) 0.040(3) -0.013(2) 0.002(3) -0.003(2)
C63 0.035(3) 0.014(2) 0.032(3) -0.002(2) 0.001(2) 0.007(2)
N2 0.0138(17) 0.0113(18) 0.0099(17) 0.0036(13) -0.0031(13) -0.0016(14)
O2 0.0342(19) 0.0166(17) 0.0274(19) 0.0019(15) -0.0068(15) 0.0007(15)
P3 0.0126(5) 0.0109(5) 0.0141(5) 0.0001(4) -0.0011(4) -0.0007(4)
P4 0.0181(5) 0.0144(6) 0.0126(5) -0.0002(4) -0.0016(4) -0.0012(4)
Ru2 0.01345(16) 0.01193(17) 0.01183(16) -0.00146(13) -0.00075(12) -0.00133(13)

loop_
_atom_type_symbol
_atom_type_description
_atom_type_scat_dispersion_real
_atom_type_scat_dispersion_imag
_atom_type_scat_source
C C 0.0033 0.0016 'International Tables Vol C Tables 4.2.6.8 and 6.1.1.4'
H H 0.0000 0.0000 'International Tables Vol C Tables 4.2.6.8 and 6.1.1.4'
N N 0.0061 0.0033 'International Tables Vol C Tables 4.2.6.8 and 6.1.1.4'
O O 0.0106 0.0060 'International Tables Vol C Tables 4.2.6.8 and 6.1.1.4'
P P 0.1023 0.0942 'International Tables Vol C Tables 4.2.6.8 and 6.1.1.4'
Ru Ru -1.2594 0.8363 'International Tables Vol C Tables 4.2.6.8 and 6.1.1.4'

loop_
_geom_angle_atom_site_label_1
_geom_angle_atom_site_label_2
_geom_angle_atom_site_label_3
_geom_angle
O1 C33 Ru1 172.7(4)
C11 C9 H9 105.3
C11 C9 C10 111.7(4)
C11 C9 P1 113.7(3)
C10 C9 H9 105.3
C10 C9 P1 114.5(3)
P1 C9 H9 105.3
C9 C11 H11A 109.5
C9 C11 H11B 109.5
C9 C11 H11C 109.5
H11A C11 H11B 109.5
H11A C11 H11C 109.5
H11B C11 H11C 109.5
C9 C10 H10A 109.5
C9 C10 H10B 109.5
C9 C10 H10C 109.5
H10A C10 H10B 109.5
H10A C10 H10C 109.5
H10B C10 H10C 109.5
C8 C6 H6 108.6
C8 C6 C7 109.9(4)
C8 C6 P1 110.5(3)
C7 C6 H6 108.6
C7 C6 P1 110.6(3)
P1 C6 H6 108.6
C6 C8 H8A 109.5
C6 C8 H8B 109.5
C6 C8 H8C 109.5
H8A C8 H8B 109.5
H8A C8 H8C 109.5
H8B C8 H8C 109.5
C6 C7 H7A 109.5
C6 C7 H7B 109.5
C6 C7 H7C 109.5
H7A C7 H7B 109.5
H7A C7 H7C 109.5
H7B C7 H7C 109.5
C5 C1 C2 109.5(4)
N1 C1 C2 122.3(4)
N1 C1 C5 128.2(4)
C1 C2 H2 105.2
C1 C2 C3 104.7(4)
C1 C2 P1 109.1(3)
C3 C2 H2 105.2
C3 C2 P1 125.8(3)
P1 C2 H2 105.2
C2 C3 H3A 111.0
C2 C3 H3B 111.0
H3A C3 H3B 109.0
C4 C3 C2 103.6(4)
C4 C3 H3A 111.0
C4 C3 H3B 111.0
C3 C4 H4A 110.8
C3 C4 H4B 110.8
C3 C4 C5 104.9(4)
H4A C4 H4B 108.8
C5 C4 H4A 110.8
C5 C4 H4B 110.8
C1 C5 C4 103.8(4)
C1 C5 H5A 111.0
C1 C5 H5B 111.0
C4 C5 H5A 111.0
C4 C5 H5B 111.0
H5A C5 H5B 109.0
C13 C12 C17 120.7(4)
C13 C12 N1 121.2(4)
C17 C12 N1 118.1(4)
C12 C13 C18 121.9(4)
C14 C13 C12 117.8(4)
C14 C13 C18 120.2(4)
C13 C14 H14 119.2
C15 C14 C13 121.6(4)
C15 C14 H14 119.2
C14 C15 H15 120.1
C16 C15 C14 119.9(4)
C16 C15 H15 120.1
C15 C16 H16 119.0
C15 C16 C17 122.0(4)
C17 C16 H16 119.0
C12 C17 C22 120.9(4)
C16 C17 C12 117.9(4)
C16 C17 C22 121.2(4)
C17 C22 H22 107.4
C17 C22 C23 113.1(4)
C17 C22 C21 112.9(4)
C23 C22 H22 107.4
C23 C22 C21 108.3(4)
C21 C22 H22 107.4
C22 C23 H23A 109.5
C22 C23 H23B 109.5
C22 C23 H23C 109.5
H23A C23 H23B 109.5
H23A C23 H23C 109.5
H23B C23 H23C 109.5
C22 C21 H21A 109.5
C22 C21 H21B 109.5
C22 C21 H21C 109.5
H21A C21 H21B 109.5
H21A C21 H21C 109.5
H21B C21 H21C 109.5
C13 C18 H18 108.1
C13 C18 C19 111.8(4)
C13 C18 C20 111.8(4)
C19 C18 H18 108.1
C20 C18 H18 108.1
C20 C18 C19 108.9(4)
C18 C19 H19A 109.5
C18 C19 H19B 109.5
C18 C19 H19C 109.5
H19A C19 H19B 109.5
H19A C19 H19C 109.5
H19B C19 H19C 109.5
C18 C20 H20A 109.5
C18 C20 H20B 109.5
C18 C20 H20C 109.5
H20A C20 H20B 109.5
H20A C20 H20C 109.5
H20B C20 H20C 109.5
C24 C25 H25 104.8
C24 C25 P2 110.4(3)
C26 C25 H25 104.8
C26 C25 C24 111.1(4)
C26 C25 P2 119.5(3)
P2 C25 H25 104.8
C25 C24 H24A 109.5
C25 C24 H24B 109.5
C25 C24 H24C 109.5
H24A C24 H24B 109.5
H24A C24 H24C 109.5
H24B C24 H24C 109.5
C25 C26 H26A 109.5
C25 C26 H26B 109.5
C25 C26 H26C 109.5
H26A C26 H26B 109.5
H26A C26 H26C 109.5
H26B C26 H26C 109.5
C32 C31 H31 107.6
C32 C31 P2 111.4(3)
C30 C31 H31 107.6
C30 C31 C32 108.8(4)
C30 C31 P2 113.7(3)
P2 C31 H31 107.6
C31 C32 H32A 109.5
C31 C32 H32B 109.5
C31 C32 H32C 109.5
H32A C32 H32B 109.5
H32A C32 H32C 109.5
H32B C32 H32C 109.5
C31 C30 H30A 109.5
C31 C30 H30B 109.5
C31 C30 H30C 109.5
H30A C30 H30B 109.5
H30A C30 H30C 109.5
H30B C30 H30C 109.5
C27 C28 H28 105.4
C27 C28 P2 116.3(4)
C29 C28 H28 105.4
C29 C28 C27 108.1(4)
C29 C28 P2 115.2(3)
P2 C28 H28 105.4
C28 C27 H27A 109.5
C28 C27 H27B 109.5
C28 C27 H27C 109.5
H27A C27 H27B 109.5
H27A C27 H27C 109.5
H27B C27 H27C 109.5
C28 C29 H29A 109.5
C28 C29 H29B 109.5
C28 C29 H29C 109.5
H29A C29 H29B 109.5
H29A C29 H29C 109.5
H29B C29 H29C 109.5
C1 N1 C12 114.1(4)
C1 N1 Ru1 116.1(3)
C12 N1 Ru1 129.6(3)
C9 P1 Ru1 119.02(15)
C6 P1 C9 105.0(2)
C6 P1 Ru1 122.51(16)
C2 P1 C9 101.1(2)
C2 P1 C6 103.6(2)
C2 P1 Ru1 102.19(15)
C25 P2 C28 103.1(2)
C25 P2 Ru1 115.87(15)
C31 P2 C25 101.4(2)
C31 P2 C28 106.0(2)
C31 P2 Ru1 115.59(17)
C28 P2 Ru1 113.38(16)
C33 Ru1 N1 101.33(17)
C33 Ru1 P1 100.50(15)
C33 Ru1 P2 93.39(15)
C33 Ru1 H 167.5(17)
C33 Ru1 HA 84.4(19)
N1 Ru1 P2 107.77(9)
N1 Ru1 H 90.6(17)
N1 Ru1 HA 172.3(19)
P1 Ru1 N1 80.82(9)
P1 Ru1 P2 161.99(4)
P1 Ru1 H 77.4(17)
P1 Ru1 HA 93.2(18)
P2 Ru1 H 86.6(17)
P2 Ru1 HA 76.7(18)
H Ru1 HA 83(2)
O2 C66 Ru2 174.1(4)
C44 C43 H43 105.5
C44 C43 C42 110.6(4)
C44 C43 P3 113.8(3)
C42 C43 H43 105.5
C42 C43 P3 114.9(3)
P3 C43 H43 105.5
C43 C44 H44A 109.5
C43 C44 H44B 109.5
C43 C44 H44C 109.5
H44A C44 H44B 109.5
H44A C44 H44C 109.5
H44B C44 H44C 109.5
C43 C42 H42A 109.5
C43 C42 H42B 109.5
C43 C42 H42C 109.5
H42A C42 H42B 109.5
H42A C42 H42C 109.5
H42B C42 H42C 109.5
C41 C40 H40 108.6
C41 C40 P3 110.3(3)
C39 C40 H40 108.6
C39 C40 C41 109.4(4)
C39 C40 P3 111.4(3)
P3 C40 H40 108.6
C40 C41 H41A 109.5
C40 C41 H41B 109.5
C40 C41 H41C 109.5
H41A C41 H41B 109.5
H41A C41 H41C 109.5
H41B C41 H41C 109.5
C40 C39 H39A 109.5
C40 C39 H39B 109.5
C40 C39 H39C 109.5
H39A C39 H39B 109.5
H39A C39 H39C 109.5
H39B C39 H39C 109.5
C38 C34 C35 109.2(3)
N2 C34 C35 122.8(4)
N2 C34 C38 127.9(4)
C34 C35 H35 105.1
C34 C35 C36 104.5(3)
C34 C35 P3 109.6(3)
C36 C35 H35 105.1
C36 C35 P3 125.6(3)
P3 C35 H35 105.1
C35 C36 H36A 111.1
C35 C36 H36B 111.1
H36A C36 H36B 109.1
C37 C36 C35 103.1(3)
C37 C36 H36A 111.1
C37 C36 H36B 111.1
C36 C37 H37A 111.0
C36 C37 H37B 111.0
C36 C37 C38 103.7(3)
H37A C37 H37B 109.0
C38 C37 H37A 111.0
C38 C37 H37B 111.0
C34 C38 C37 104.1(3)
C34 C38 H38A 110.9
C34 C38 H38B 110.9
C37 C38 H38A 110.9
C37 C38 H38B 110.9
H38A C38 H38B 108.9
C46 C45 C50 121.2(4)
C46 C45 N2 120.8(4)
C50 C45 N2 118.0(4)
C45 C46 C52 123.0(4)
C47 C46 C45 117.7(4)
C47 C46 C52 119.3(4)
C46 C47 H47 119.1
C48 C47 C46 121.9(4)
C48 C47 H47 119.1
C47 C48 H48 119.9
C47 C48 C49 120.2(4)
C49 C48 H48 119.9
C48 C49 H49 119.7
C48 C49 C50 120.7(4)
C50 C49 H49 119.7
C45 C50 C55 121.5(4)
C49 C50 C45 118.4(4)
C49 C50 C55 120.0(4)
C50 C55 H55 107.5
C50 C55 C56 112.2(4)
C50 C55 C54 113.5(4)
C56 C55 H55 107.5
C56 C55 C54 108.5(4)
C54 C55 H55 107.5
C55 C56 H56A 109.5
C55 C56 H56B 109.5
C55 C56 H56C 109.5
H56A C56 H56B 109.5
H56A C56 H56C 109.5
H56B C56 H56C 109.5
C55 C54 H54A 109.5
C55 C54 H54B 109.5
C55 C54 H54C 109.5
H54A C54 H54B 109.5
H54A C54 H54C 109.5
H54B C54 H54C 109.5
C46 C52 H52 108.2
C46 C52 C53 112.1(4)
C46 C52 C51 111.5(4)
C53 C52 H52 108.2
C53 C52 C51 108.6(4)
C51 C52 H52 108.2
C52 C53 H53A 109.5
C52 C53 H53B 109.5
C52 C53 H53C 109.5
H53A C53 H53B 109.5
H53A C53 H53C 109.5
H53B C53 H53C 109.5
C52 C51 H51A 109.5
C52 C51 H51B 109.5
C52 C51 H51C 109.5
H51A C51 H51B 109.5
H51A C51 H51C 109.5
H51B C51 H51C 109.5
C57 C58 H58 104.8
C57 C58 C59 109.1(4)
C57 C58 P4 110.7(3)
C59 C58 H58 104.8
C59 C58 P4 121.3(3)
P4 C58 H58 104.8
C58 C57 H57A 109.5
C58 C57 H57B 109.5
C58 C57 H57C 109.5
H57A C57 H57B 109.5
H57A C57 H57C 109.5
H57B C57 H57C 109.5
C58 C59 H59A 109.5
C58 C59 H59B 109.5
C58 C59 H59C 109.5
H59A C59 H59B 109.5
H59A C59 H59C 109.5
H59B C59 H59C 109.5
C60 C61 H61 107.5
C60 C61 P4 111.9(3)
C62 C61 H61 107.5
C62 C61 C60 109.7(4)
C62 C61 P4 112.6(3)
P4 C61 H61 107.5
C61 C60 H60A 109.5
C61 C60 H60B 109.5
C61 C60 H60C 109.5
H60A C60 H60B 109.5
H60A C60 H60C 109.5
H60B C60 H60C 109.5
C61 C62 H62A 109.5
C61 C62 H62B 109.5
C61 C62 H62C 109.5
H62A C62 H62B 109.5
H62A C62 H62C 109.5
H62B C62 H62C 109.5
C65 C64 H64 105.6
C65 C64 P4 115.3(4)
C63 C64 H64 105.6
C63 C64 C65 108.4(4)
C63 C64 P4 115.3(3)
P4 C64 H64 105.6
C64 C65 H65A 109.5
C64 C65 H65B 109.5
C64 C65 H65C 109.5
H65A C65 H65B 109.5
H65A C65 H65C 109.5
H65B C65 H65C 109.5
C64 C63 H63A 109.5
C64 C63 H63B 109.5
C64 C63 H63C 109.5
H63A C63 H63B 109.5
H63A C63 H63C 109.5
H63B C63 H63C 109.5
C34 N2 C45 115.6(3)
C34 N2 Ru2 115.8(3)
C45 N2 Ru2 128.4(3)
C43 P3 Ru2 117.48(15)
C40 P3 C43 105.3(2)
C40 P3 C35 104.7(2)
C40 P3 Ru2 122.82(15)
C35 P3 C43 100.8(2)
C35 P3 Ru2 102.53(14)
C58 P4 C61 102.5(2)
C58 P4 C64 103.7(2)
C58 P4 Ru2 113.89(15)
C61 P4 C64 103.2(2)
C61 P4 Ru2 116.90(16)
C64 P4 Ru2 114.89(16)
C66 Ru2 N2 99.78(16)
C66 Ru2 P3 100.30(14)
C66 Ru2 P4 91.35(14)
C66 Ru2 HB 88(2)
C66 Ru2 HC 175.3(17)
N2 Ru2 HB 164(2)
N2 Ru2 HC 84.7(17)
P3 Ru2 N2 80.37(9)
P3 Ru2 P4 162.66(4)
P3 Ru2 HB 85(2)
P3 Ru2 HC 79.0(17)
P4 Ru2 N2 110.44(9)
P4 Ru2 HB 83(2)
P4 Ru2 HC 88.3(17)
HB Ru2 HC 87(3)

loop_
_geom_bond_atom_site_label_1
_geom_bond_atom_site_label_2
_geom_bond_distance
C33 O1 1.172(6)
C33 Ru1 1.872(5)
C9 H9 1.0000
C9 C11 1.521(6)
C9 C10 1.528(6)
C9 P1 1.861(5)
C11 H11A 0.9800
C11 H11B 0.9800
C11 H11C 0.9800
C10 H10A 0.9800
C10 H10B 0.9800
C10 H10C 0.9800
C6 H6 1.0000
C6 C8 1.521(6)
C6 C7 1.536(6)
C6 P1 1.859(5)
C8 H8A 0.9800
C8 H8B 0.9800
C8 H8C 0.9800
C7 H7A 0.9800
C7 H7B 0.9800
C7 H7C 0.9800
C1 C2 1.510(6)
C1 C5 1.508(6)
C1 N1 1.293(6)
C2 H2 1.0000
C2 C3 1.534(6)
C2 P1 1.854(5)
C3 H3A 0.9900
C3 H3B 0.9900
C3 C4 1.519(7)
C4 H4A 0.9900
C4 H4B 0.9900
C4 C5 1.530(7)
C5 H5A 0.9900
C5 H5B 0.9900
C12 C13 1.416(6)
C12 C17 1.417(6)
C12 N1 1.432(5)
C13 C14 1.396(6)
C13 C18 1.505(6)
C14 H14 0.9500
C14 C15 1.375(7)
C15 H15 0.9500
C15 C16 1.371(7)
C16 H16 0.9500
C16 C17 1.390(6)
C17 C22 1.520(6)
C22 H22 1.0000
C22 C23 1.524(7)
C22 C21 1.531(7)
C23 H23A 0.9800
C23 H23B 0.9800
C23 H23C 0.9800
C21 H21A 0.9800
C21 H21B 0.9800
C21 H21C 0.9800
C18 H18 1.0000
C18 C19 1.534(7)
C18 C20 1.527(6)
C19 H19A 0.9800
C19 H19B 0.9800
C19 H19C 0.9800
C20 H20A 0.9800
C20 H20B 0.9800
C20 H20C 0.9800
C25 H25 1.0000
C25 C24 1.533(7)
C25 C26 1.532(7)
C25 P2 1.870(4)
C24 H24A 0.9800
C24 H24B 0.9800
C24 H24C 0.9800
C26 H26A 0.9800
C26 H26B 0.9800
C26 H26C 0.9800
C31 H31 1.0000
C31 C32 1.527(7)
C31 C30 1.523(6)
C31 P2 1.861(5)
C32 H32A 0.9800
C32 H32B 0.9800
C32 H32C 0.9800
C30 H30A 0.9800
C30 H30B 0.9800
C30 H30C 0.9800
C28 H28 1.0000
C28 C27 1.545(7)
C28 C29 1.518(7)
C28 P2 1.872(5)
C27 H27A 0.9800
C27 H27B 0.9800
C27 H27C 0.9800
C29 H29A 0.9800
C29 H29B 0.9800
C29 H29C 0.9800
N1 Ru1 2.306(3)
P1 Ru1 2.2923(12)
P2 Ru1 2.3310(12)
Ru1 H 1.55(5)
Ru1 HA 1.49(5)
C66 O2 1.170(6)
C66 Ru2 1.876(5)
C43 H43 1.0000
C43 C44 1.519(6)
C43 C42 1.527(6)
C43 P3 1.858(4)
C44 H44A 0.9800
C44 H44B 0.9800
C44 H44C 0.9800
C42 H42A 0.9800
C42 H42B 0.9800
C42 H42C 0.9800
C40 H40 1.0000
C40 C41 1.535(6)
C40 C39 1.522(6)
C40 P3 1.850(5)
C41 H41A 0.9800
C41 H41B 0.9800
C41 H41C 0.9800
C39 H39A 0.9800
C39 H39B 0.9800
C39 H39C 0.9800
C34 C35 1.509(5)
C34 C38 1.508(6)
C34 N2 1.282(5)
C35 H35 1.0000
C35 C36 1.533(6)
C35 P3 1.855(4)
C36 H36A 0.9900
C36 H36B 0.9900
C36 C37 1.531(6)
C37 H37A 0.9900
C37 H37B 0.9900
C37 C38 1.539(6)
C38 H38A 0.9900
C38 H38B 0.9900
C45 C46 1.405(6)
C45 C50 1.405(6)
C45 N2 1.445(5)
C46 C47 1.390(6)
C46 C52 1.519(6)
C47 H47 0.9500
C47 C48 1.373(6)
C48 H48 0.9500
C48 C49 1.376(6)
C49 H49 0.9500
C49 C50 1.396(6)
C50 C55 1.517(6)
C55 H55 1.0000
C55 C56 1.527(7)
C55 C54 1.529(6)
C56 H56A 0.9800
C56 H56B 0.9800
C56 H56C 0.9800
C54 H54A 0.9800
C54 H54B 0.9800
C54 H54C 0.9800
C52 H52 1.0000
C52 C53 1.538(6)
C52 C51 1.540(6)
C53 H53A 0.9800
C53 H53B 0.9800
C53 H53C 0.9800
C51 H51A 0.9800
C51 H51B 0.9800
C51 H51C 0.9800
C58 H58 1.0000
C58 C57 1.534(6)
C58 C59 1.539(6)
C58 P4 1.856(4)
C57 H57A 0.9800
C57 H57B 0.9800
C57 H57C 0.9800
C59 H59A 0.9800
C59 H59B 0.9800
C59 H59C 0.9800
C61 H61 1.0000
C61 C60 1.523(7)
C61 C62 1.521(6)
C61 P4 1.856(5)
C60 H60A 0.9800
C60 H60B 0.9800
C60 H60C 0.9800
C62 H62A 0.9800
C62 H62B 0.9800
C62 H62C 0.9800
C64 H64 1.0000
C64 C65 1.535(7)
C64 C63 1.530(7)
C64 P4 1.878(5)
C65 H65A 0.9800
C65 H65B 0.9800
C65 H65C 0.9800
C63 H63A 0.9800
C63 H63B 0.9800
C63 H63C 0.9800
N2 Ru2 2.339(3)
P3 Ru2 2.2895(11)
P4 Ru2 2.3284(12)
Ru2 HB 1.53(6)
Ru2 HC 1.75(5)

loop_
_geom_torsion_atom_site_label_1
_geom_torsion_atom_site_label_2
_geom_torsion_atom_site_label_3
_geom_torsion_atom_site_label_4
_geom_torsion
C11 C9 P1 C6 -92.2(4)
C11 C9 P1 C2 160.3(4)
C11 C9 P1 Ru1 49.5(4)
C10 C9 P1 C6 37.8(4)
C10 C9 P1 C2 -69.7(4)
C10 C9 P1 Ru1 179.5(3)
C8 C6 P1 C9 69.3(4)
C8 C6 P1 C2 174.9(3)
C8 C6 P1 Ru1 -70.7(4)
C7 C6 P1 C9 -168.9(3)
C7 C6 P1 C2 -63.2(4)
C7 C6 P1 Ru1 51.1(4)
C1 C2 C3 C4 29.1(5)
C1 C2 P1 C9 -154.6(3)
C1 C2 P1 C6 96.8(3)
C1 C2 P1 Ru1 -31.4(3)
C2 C1 C5 C4 -12.5(5)
C2 C1 N1 C12 170.5(4)
C2 C1 N1 Ru1 -14.1(5)
C2 C3 C4 C5 -37.4(5)
C3 C2 P1 C9 80.0(4)
C3 C2 P1 C6 -28.6(4)
C3 C2 P1 Ru1 -156.8(4)
C3 C4 C5 C1 30.8(5)
C5 C1 C2 C3 -10.3(5)
C5 C1 C2 P1 -147.2(3)
C5 C1 N1 C12 -10.7(6)
C5 C1 N1 Ru1 164.7(4)
C12 C13 C14 C15 0.7(7)
C12 C13 C18 C19 116.6(5)
C12 C13 C18 C20 -121.0(5)
C12 C17 C22 C23 87.2(5)
C12 C17 C22 C21 -149.5(4)
C13 C12 C17 C16 0.2(7)
C13 C12 C17 C22 -179.6(4)
C13 C12 N1 C1 89.8(5)
C13 C12 N1 Ru1 -84.8(5)
C13 C14 C15 C16 -0.8(7)
C14 C13 C18 C19 -62.7(6)
C14 C13 C18 C20 59.7(6)
C14 C15 C16 C17 0.6(7)
C15 C16 C17 C12 -0.3(7)
C15 C16 C17 C22 179.5(4)
C16 C17 C22 C23 -92.6(5)
C16 C17 C22 C21 30.7(6)
C17 C12 C13 C14 -0.4(6)
C17 C12 C13 C18 -179.8(4)
C17 C12 N1 C1 -89.6(5)
C17 C12 N1 Ru1 95.8(4)
C18 C13 C14 C15 -179.9(4)
C24 C25 P2 C31 -160.6(3)
C24 C25 P2 C28 -51.0(4)
C24 C25 P2 Ru1 73.4(3)
C26 C25 P2 C31 -30.0(4)
C26 C25 P2 C28 79.6(4)
C26 C25 P2 Ru1 -156.0(4)
C32 C31 P2 C25 -62.2(4)
C32 C31 P2 C28 -169.5(3)
C32 C31 P2 Ru1 63.9(4)
C30 C31 P2 C25 174.4(4)
C30 C31 P2 C28 67.1(4)
C30 C31 P2 Ru1 -59.4(4)
C27 C28 P2 C25 -55.5(4)
C27 C28 P2 C31 50.7(4)
C27 C28 P2 Ru1 178.5(3)
C29 C28 P2 C25 176.6(4)
C29 C28 P2 C31 -77.3(4)
C29 C28 P2 Ru1 50.6(4)
N1 C1 C2 C3 168.7(4)
N1 C1 C2 P1 31.8(5)
N1 C1 C5 C4 168.6(5)
N1 C12 C13 C14 -179.8(4)
N1 C12 C13 C18 0.8(6)
N1 C12 C17 C16 179.6(4)
N1 C12 C17 C22 -0.2(6)
P1 C2 C3 C4 156.3(4)
C44 C43 P3 C40 -90.5(4)
C44 C43 P3 C35 160.7(3)
C44 C43 P3 Ru2 50.4(4)
C42 C43 P3 C40 38.4(4)
C42 C43 P3 C35 -70.3(4)
C42 C43 P3 Ru2 179.3(3)
C41 C40 P3 C43 66.3(4)
C41 C40 P3 C35 172.2(3)
C41 C40 P3 Ru2 -71.9(4)
C39 C40 P3 C43 -172.0(3)
C39 C40 P3 C35 -66.2(4)
C39 C40 P3 Ru2 49.7(4)
C34 C35 C36 C37 32.4(4)
C34 C35 P3 C43 -152.3(3)
C34 C35 P3 C40 98.5(3)
C34 C35 P3 Ru2 -30.7(3)
C35 C34 C38 C37 -11.3(5)
C35 C34 N2 C45 173.3(4)
C35 C34 N2 Ru2 -10.9(5)
C35 C36 C37 C38 -39.6(4)
C36 C35 P3 C43 82.0(4)
C36 C35 P3 C40 -27.2(4)
C36 C35 P3 Ru2 -156.4(3)
C36 C37 C38 C34 31.3(5)
C38 C34 C35 C36 -13.1(5)
C38 C34 C35 P3 -150.1(3)
C38 C34 N2 C45 -7.5(6)
C38 C34 N2 Ru2 168.3(4)
C45 C46 C47 C48 0.2(6)
C45 C46 C52 C53 118.3(4)
C45 C46 C52 C51 -119.8(4)
C45 C50 C55 C56 85.7(5)
C45 C50 C55 C54 -150.9(4)
C46 C45 C50 C49 -0.2(6)
C46 C45 C50 C55 -179.1(4)
C46 C45 N2 C34 85.8(5)
C46 C45 N2 Ru2 -89.3(4)
C46 C47 C48 C49 -0.1(7)
C47 C46 C52 C53 -61.3(5)
C47 C46 C52 C51 60.6(5)
C47 C48 C49 C50 -0.2(7)
C48 C49 C50 C45 0.4(6)
C48 C49 C50 C55 179.3(4)
C49 C50 C55 C56 -93.1(5)
C49 C50 C55 C54 30.3(6)
C50 C45 C46 C47 -0.1(6)
C50 C45 C46 C52 -179.7(4)
C50 C45 N2 C34 -93.6(5)
C50 C45 N2 Ru2 91.3(4)
C52 C46 C47 C48 179.8(4)
C57 C58 P4 C61 -165.6(3)
C57 C58 P4 C64 -58.4(4)
C57 C58 P4 Ru2 67.2(3)
C59 C58 P4 C61 -36.0(4)
C59 C58 P4 C64 71.2(4)
C59 C58 P4 Ru2 -163.2(3)
C60 C61 P4 C58 -59.1(4)
C60 C61 P4 C64 -166.7(3)
C60 C61 P4 Ru2 66.2(4)
C62 C61 P4 C58 176.8(3)
C62 C61 P4 C64 69.2(4)
C62 C61 P4 Ru2 -58.0(4)
C65 C64 P4 C58 -66.8(4)
C65 C64 P4 C61 39.8(4)
C65 C64 P4 Ru2 168.2(3)
C63 C64 P4 C58 165.6(4)
C63 C64 P4 C61 -87.8(4)
C63 C64 P4 Ru2 40.6(4)
N2 C34 C35 C36 166.2(4)
N2 C34 C35 P3 29.2(5)
N2 C34 C38 C37 169.4(4)
N2 C45 C46 C47 -179.4(4)
N2 C45 C46 C52 1.0(6)
N2 C45 C50 C49 179.2(4)
N2 C45 C50 C55 0.3(6)
P3 C35 C36 C37 160.2(3)
